data_2208265
loop_
_publ_author_name
'D\"oring, Manfred'
'Hahn, Gabriela'
'Imhof, Wolfgang'

_publ_section_title
Di-\m-bromo-2\k^2^<i>Br</i>:2'\k^2^<i>Br</i>-bis[bis(\m-acetylacetonato-1\k<i>O</i>:2\k<i>O</i>')bromo-2\k<i>Br</i>-bis(tetrahydrofuran-1\k<i>O</i>)cadmium(II)nickel(II)]
_journal_coeditor_code BT6810
_journal_issue 3
_journal_name_full 'Acta Crystallographica Section E'
_journal_page_first m429
_journal_page_last m431
_journal_paper_doi 10.1107/S1600536806003643
_journal_volume 62
_journal_year 2006
_chemical_formula_iupac '[Cd2 Ni2 Br4 (C5 H7 O2)4 (C4 H8 O)4]'
_chemical_formula_moiety 'C36 H60 Br4 Cd2 Ni2 O12'
_chemical_formula_sum 'C36 H60 Br4 Cd2 Ni2 O12'
_chemical_formula_weight 1346.68
_chemical_name_systematic
;
Di-\m-bromo-2\k^2^Br:2'\k^2^Br-bis[bis(\m-acetylacetonato-1\kO:2\kO')bromo-
2\kBr-bis(tetrahydrofuran-1\kO)cadmium(II)nickel(II)]
;
_space_group_IT_number 14
_symmetry_cell_setting monoclinic
_symmetry_space_group_name_Hall '-P 2yn'
_symmetry_space_group_name_H-M 'P 1 21/n 1'
_atom_sites_solution_hydrogens geom
_atom_sites_solution_primary direct
_atom_sites_solution_secondary difmap
_cell_angle_alpha 90.00
_cell_angle_beta 99.66(3)
_cell_angle_gamma 90.00
_cell_formula_units_Z 2
_cell_length_a 10.143(3)
_cell_length_b 11.378(12)
_cell_length_c 21.483(2)
_cell_measurement_reflns_used 25
_cell_measurement_temperature 173(2)
_cell_measurement_theta_max 25.80
_cell_measurement_theta_min 18.69
_cell_volume 2444(3)
_computing_cell_refinement 'SET4 (de Boer & Duisenberg, 1984)'
_computing_data_collection 'CAD-4 EXPRESS (Enraf--Nonius, 1994)'
_computing_data_reduction 'MolEN (Fair, 1990)'
_computing_molecular_graphics 'XP (Siemens, 1990)'
_computing_publication_material SHELXL97
_computing_structure_refinement 'SHELXL97 (Sheldrick, 1997)'
_computing_structure_solution 'SHELXS97 (Sheldrick, 1997)'
_diffrn_ambient_temperature 173(2)
_diffrn_measured_fraction_theta_full 0.992
_diffrn_measured_fraction_theta_max 0.992
_diffrn_measurement_device 'Enraf--Nonius CAD-4'
_diffrn_measurement_method \w/2\q
_diffrn_radiation_monochromator graphite
_diffrn_radiation_source 'fine-focus sealed tube'
_diffrn_radiation_type MoK\a
_diffrn_radiation_wavelength 0.71073
_diffrn_reflns_av_R_equivalents 0.0576
_diffrn_reflns_av_sigmaI/netI 0.0336
_diffrn_reflns_limit_h_max 12
_diffrn_reflns_limit_h_min -13
_diffrn_reflns_limit_k_max 14
_diffrn_reflns_limit_k_min 0
_diffrn_reflns_limit_l_max 27
_diffrn_reflns_limit_l_min 0
_diffrn_reflns_number 5686
_diffrn_reflns_theta_full 27.44
_diffrn_reflns_theta_max 27.44
_diffrn_reflns_theta_min 2.03
_diffrn_standards_decay_% -2.4
_diffrn_standards_interval_time 600
_diffrn_standards_number 3
_exptl_absorpt_coefficient_mu 4.943
_exptl_absorpt_correction_T_max 0.906
_exptl_absorpt_correction_T_min 0.768
_exptl_absorpt_correction_type psi-scan
_exptl_absorpt_process_details '(North <i>et al.</i>,  1968)'
_exptl_crystal_colour 'light blue'
_exptl_crystal_density_diffrn 1.830
_exptl_crystal_density_method 'not measured'
_exptl_crystal_description block
_exptl_crystal_F_000 1328
_exptl_crystal_size_max 0.06
_exptl_crystal_size_mid 0.03
_exptl_crystal_size_min 0.02
_refine_diff_density_max 3.908
_refine_diff_density_min -2.017
_refine_ls_extinction_method none
_refine_ls_goodness_of_fit_ref 1.119
_refine_ls_hydrogen_treatment constr
_refine_ls_matrix_type full
_refine_ls_number_parameters 257
_refine_ls_number_reflns 5544
_refine_ls_number_restraints 0
_refine_ls_restrained_S_all 1.119
_refine_ls_R_factor_all 0.0916
_refine_ls_R_factor_gt 0.0667
_refine_ls_shift/su_max 0.001
_refine_ls_shift/su_mean 0.000
_refine_ls_structure_factor_coef Fsqd
_refine_ls_weighting_details 'calc w = 1/[\s^2^(Fo^2^)+(0.1177P)^2^+10.9432P] where P=(Fo^2^+2Fc^2^)/3'
_refine_ls_weighting_scheme calc
_refine_ls_wR_factor_gt 0.1697
_refine_ls_wR_factor_ref 0.1950
_reflns_number_observed 4378
_reflns_number_total 5544
_reflns_observed_criterion I>2\s(I)
_cod_data_source_file bt6810.cif
_cod_data_source_block I
_cod_original_sg_symbol_Hall -P2yn
_cod_original_sg_symbol_H-M 'P 21/n'
_cod_database_code 2208265

loop_
_symmetry_equiv_pos_as_xyz
'x, y, z'
'-x+1/2, y+1/2, -z+1/2'
'-x, -y, -z'
'x-1/2, -y-1/2, z-1/2'

loop_
_atom_site_label
_atom_site_fract_x
_atom_site_fract_y
_atom_site_fract_z
_atom_site_U_iso_or_equiv
_atom_site_adp_type
_atom_site_calc_flag
_atom_site_refinement_flags
_atom_site_occupancy
_atom_site_type_symbol
Cd -0.08354(5) 0.65873(4) 0.00555(2) 0.02774(17) Uani d . 1 Cd
Br1 0.16528(7) 0.56536(7) 0.01366(5) 0.0402(2) Uani d . 1 Br
Br2 -0.12110(10) 0.80114(8) -0.08634(4) 0.0449(2) Uani d . 1 Br
Ni -0.18284(8) 0.73867(8) 0.14021(4) 0.0257(2) Uani d . 1 Ni
O1 -0.0237(5) 0.7647(4) 0.0971(2) 0.0278(10) Uani d . 1 O
O2 -0.0809(5) 0.7846(5) 0.2234(2) 0.0323(11) Uani d . 1 O
O3 -0.2706(5) 0.6913(5) 0.0533(2) 0.0290(10) Uani d . 1 O
O4 -0.3488(5) 0.7103(5) 0.1758(2) 0.0330(11) Uani d . 1 O
O5 -0.2430(6) 0.9148(5) 0.1201(3) 0.0379(13) Uani d . 1 O
O6 -0.1189(5) 0.5639(5) 0.1532(3) 0.0409(14) Uani d . 1 O
C1 0.0752(7) 0.8334(6) 0.1208(4) 0.0295(15) Uani d . 1 C
C2 0.1012(7) 0.8695(7) 0.1820(4) 0.0328(15) Uani d . 1 C
H2 0.1756 0.9205 0.1931 0.039 Uiso calc R 1 H
C3 0.0289(7) 0.8391(7) 0.2313(4) 0.0329(16) Uani d . 1 C
C4 0.1622(8) 0.8716(7) 0.0745(4) 0.0359(17) Uani d . 1 C
H4A 0.1985 0.8022 0.0562 0.054 Uiso calc R 1 H
H4B 0.2360 0.9198 0.0962 0.054 Uiso calc R 1 H
H4C 0.1090 0.9178 0.0407 0.054 Uiso calc R 1 H
C5 0.0876(9) 0.8701(10) 0.2976(4) 0.050(2) Uani d . 1 C
H5A 0.0162 0.8953 0.3202 0.075 Uiso calc R 1 H
H5B 0.1522 0.9342 0.2975 0.075 Uiso calc R 1 H
H5C 0.1329 0.8013 0.3187 0.075 Uiso calc R 1 H
C6 -0.3975(7) 0.6782(6) 0.0360(4) 0.0295(15) Uani d . 1 C
C7 -0.4892(7) 0.6813(7) 0.0769(4) 0.0361(17) Uani d . 1 C
H7 -0.5807 0.6749 0.0582 0.043 Uiso calc R 1 H
C8 -0.4625(7) 0.6926(7) 0.1425(4) 0.0326(16) Uani d . 1 C
C9 -0.4433(8) 0.6573(8) -0.0320(4) 0.0404(18) Uani d . 1 C
H9A -0.4030 0.5847 -0.0446 0.061 Uiso calc R 1 H
H9B -0.4162 0.7234 -0.0562 0.061 Uiso calc R 1 H
H9C -0.5409 0.6500 -0.0402 0.061 Uiso calc R 1 H
C10 -0.5784(8) 0.6860(9) 0.1779(4) 0.043(2) Uani d . 1 C
H10A -0.5470 0.6572 0.2208 0.065 Uiso calc R 1 H
H10B -0.6462 0.6321 0.1560 0.065 Uiso calc R 1 H
H10C -0.6176 0.7644 0.1799 0.065 Uiso calc R 1 H
C11 -0.2409(15) 0.9765(9) 0.0630(5) 0.073(4) Uani d . 1 C
H11A -0.2860 0.9298 0.0267 0.088 Uiso calc R 1 H
H11B -0.1475 0.9911 0.0573 0.088 Uiso calc R 1 H
C12 -0.3118(15) 1.0893(10) 0.0670(6) 0.071(3) Uani d . 1 C
H12A -0.3861 1.0979 0.0310 0.085 Uiso calc R 1 H
H12B -0.2498 1.1565 0.0669 0.085 Uiso calc R 1 H
C13 -0.3644(13) 1.0833(11) 0.1286(5) 0.066(3) Uani d . 1 C
H13A -0.3573 1.1606 0.1501 0.079 Uiso calc R 1 H
H13B -0.4590 1.0575 0.1218 0.079 Uiso calc R 1 H
C14 -0.2765(11) 0.9948(9) 0.1660(5) 0.053(2) Uani d . 1 C
H14A -0.1952 1.0325 0.1896 0.063 Uiso calc R 1 H
H14B -0.3244 0.9541 0.1963 0.063 Uiso calc R 1 H
C15 -0.2086(8) 0.4681(7) 0.1588(4) 0.0392(18) Uani d . 1 C
H15A -0.2680 0.4538 0.1181 0.047 Uiso calc R 1 H
H15B -0.2646 0.4858 0.1912 0.047 Uiso calc R 1 H
C16 -0.1215(10) 0.3622(8) 0.1779(5) 0.047(2) Uani d . 1 C
H16A -0.1090 0.3149 0.1406 0.056 Uiso calc R 1 H
H16B -0.1600 0.3117 0.2078 0.056 Uiso calc R 1 H
C17 0.0103(10) 0.4177(10) 0.2095(6) 0.059(3) Uani d . 1 C
H17A 0.0097 0.4329 0.2549 0.071 Uiso calc R 1 H
H17B 0.0873 0.3666 0.2054 0.071 Uiso calc R 1 H
C18 0.0156(9) 0.5275(9) 0.1748(5) 0.052(2) Uani d . 1 C
H18A 0.0642 0.5882 0.2027 0.063 Uiso calc R 1 H
H18B 0.0626 0.5152 0.1385 0.063 Uiso calc R 1 H

loop_
_atom_site_aniso_label
_atom_site_aniso_U_11
_atom_site_aniso_U_22
_atom_site_aniso_U_33
_atom_site_aniso_U_12
_atom_site_aniso_U_13
_atom_site_aniso_U_23
Cd 0.0229(3) 0.0249(3) 0.0367(3) 0.00307(18) 0.0088(2) -0.0037(2)
Br1 0.0188(3) 0.0286(4) 0.0741(6) -0.0005(3) 0.0101(3) -0.0128(4)
Br2 0.0529(5) 0.0390(5) 0.0448(5) 0.0085(4) 0.0141(4) 0.0078(4)
Ni 0.0182(4) 0.0280(5) 0.0316(5) -0.0013(3) 0.0060(3) -0.0018(3)
O1 0.019(2) 0.028(2) 0.037(3) -0.0027(19) 0.0073(19) -0.002(2)
O2 0.023(2) 0.045(3) 0.028(2) -0.006(2) 0.0009(19) 0.001(2)
O3 0.019(2) 0.033(3) 0.035(3) 0.0015(19) 0.0049(19) -0.008(2)
O4 0.022(2) 0.037(3) 0.041(3) -0.005(2) 0.010(2) -0.006(2)
O5 0.048(3) 0.028(3) 0.043(3) 0.008(2) 0.021(2) 0.001(2)
O6 0.024(3) 0.026(3) 0.070(4) 0.004(2) 0.003(3) 0.006(3)
C1 0.020(3) 0.026(3) 0.045(4) -0.001(3) 0.009(3) -0.001(3)
C2 0.023(3) 0.032(4) 0.044(4) -0.006(3) 0.008(3) -0.002(3)
C3 0.023(3) 0.031(4) 0.046(4) 0.000(3) 0.007(3) -0.002(3)
C4 0.033(4) 0.026(4) 0.052(5) -0.006(3) 0.020(3) -0.001(3)
C5 0.033(4) 0.067(6) 0.048(5) -0.005(4) 0.002(4) -0.017(5)
C6 0.015(3) 0.027(3) 0.044(4) 0.007(3) 0.000(3) -0.009(3)
C7 0.018(3) 0.036(4) 0.055(5) 0.001(3) 0.008(3) -0.012(4)
C8 0.017(3) 0.030(4) 0.052(4) 0.001(3) 0.011(3) -0.004(3)
C9 0.031(4) 0.040(4) 0.050(5) 0.008(3) 0.007(3) -0.008(4)
C10 0.024(4) 0.049(5) 0.061(5) -0.004(3) 0.018(4) -0.009(4)
C11 0.129(11) 0.044(5) 0.060(6) 0.041(7) 0.055(7) 0.024(5)
C12 0.099(9) 0.043(6) 0.080(8) 0.029(6) 0.038(7) 0.019(5)
C13 0.073(7) 0.067(7) 0.066(7) 0.025(6) 0.034(6) 0.003(6)
C14 0.069(6) 0.041(5) 0.055(5) 0.011(5) 0.027(5) -0.011(4)
C15 0.035(4) 0.031(4) 0.054(5) -0.005(3) 0.014(3) 0.002(4)
C16 0.049(5) 0.028(4) 0.068(6) 0.004(4) 0.020(4) 0.007(4)
C17 0.046(5) 0.056(6) 0.075(7) 0.015(5) 0.009(5) 0.017(5)
C18 0.032(4) 0.046(5) 0.077(7) 0.005(4) 0.005(4) 0.014(5)

loop_
_atom_type_symbol
_atom_type_description
_atom_type_scat_dispersion_real
_atom_type_scat_dispersion_imag
_atom_type_scat_source
C C 0.0033 0.0016 'International Tables Vol C Tables 4.2.6.8 and 6.1.1.4'
H H 0.0000 0.0000 'International Tables Vol C Tables 4.2.6.8 and 6.1.1.4'
O O 0.0106 0.0060 'International Tables Vol C Tables 4.2.6.8 and 6.1.1.4'
Ni Ni 0.2850 1.1130 'International Tables Vol C Tables 4.2.6.8 and 6.1.1.4'
Br Br -0.2901 2.4595 'International Tables Vol C Tables 4.2.6.8 and 6.1.1.4'
Cd Cd -0.8075 1.2024 'International Tables Vol C Tables 4.2.6.8 and 6.1.1.4'

loop_
_geom_angle_atom_site_label_1
_geom_angle_atom_site_label_2
_geom_angle_atom_site_label_3
_geom_angle_site_symmetry_1
_geom_angle_site_symmetry_3
_geom_angle
_geom_angle_publ_flag
O1 Cd O3 . . 69.99(17) y
O1 Cd Br2 . . 108.36(14) y
O3 Cd Br2 . . 102.37(14) y
O1 Cd Br1 . 3_565 131.14(13) y
O3 Cd Br1 . 3_565 88.02(13) y
Br2 Cd Br1 . 3_565 118.97(5) y
O1 Cd Br1 . . 92.36(12) y
O3 Cd Br1 . . 148.11(13) y
Br2 Cd Br1 . . 108.47(4) y
Br1 Cd Br1 3_565 . 84.17(5) y
O1 Cd Ni . . 36.13(12) y
O3 Cd Ni . . 36.03(12) y
Br2 Cd Ni . . 118.19(5) y
Br1 Cd Ni 3_565 . 105.10(3) y
Br1 Cd Ni . . 117.52(3) y
Cd Br1 Cd 3_565 . 95.84(5) y
O2 Ni O4 . . 92.5(2) y
O2 Ni O3 . . 174.9(2) y
O4 Ni O3 . . 92.4(2) y
O2 Ni O1 . . 92.2(2) y
O4 Ni O1 . . 175.3(2) y
O3 Ni O1 . . 82.9(2) y
O2 Ni O6 . . 91.5(2) y
O4 Ni O6 . . 93.3(2) y
O3 Ni O6 . . 87.0(2) y
O1 Ni O6 . . 86.9(2) y
O2 Ni O5 . . 91.3(2) y
O4 Ni O5 . . 89.9(2) y
O3 Ni O5 . . 89.8(2) y
O1 Ni O5 . . 89.6(2) y
O6 Ni O5 . . 175.6(2) y
O2 Ni Cd . . 131.70(15) y
O4 Ni Cd . . 133.30(15) y
O3 Ni Cd . . 43.25(14) y
O1 Ni Cd . . 42.38(14) y
O6 Ni Cd . . 74.10(18) y
O5 Ni Cd . . 101.49(15) y
C1 O1 Ni . . 122.2(5) ?
C1 O1 Cd . . 136.2(5) ?
Ni O1 Cd . . 101.5(2) y
C3 O2 Ni . . 124.5(5) ?
C6 O3 Ni . . 124.5(5) ?
C6 O3 Cd . . 134.6(5) ?
Ni O3 Cd . . 100.7(2) y
C8 O4 Ni . . 123.9(5) ?
C11 O5 C14 . . 108.8(7) ?
C11 O5 Ni . . 126.8(5) ?
C14 O5 Ni . . 123.9(5) ?
C18 O6 C15 . . 109.7(6) ?
C18 O6 Ni . . 125.2(5) ?
C15 O6 Ni . . 123.0(5) ?
O1 C1 C2 . . 124.6(7) ?
O1 C1 C4 . . 114.5(7) ?
C2 C1 C4 . . 120.9(7) ?
C1 C2 C3 . . 127.1(7) ?
C1 C2 H2 . . 116.5 ?
C3 C2 H2 . . 116.5 ?
O2 C3 C2 . . 124.9(7) ?
O2 C3 C5 . . 116.5(7) ?
C2 C3 C5 . . 118.6(7) ?
C1 C4 H4A . . 109.5 ?
C1 C4 H4B . . 109.5 ?
H4A C4 H4B . . 109.5 ?
C1 C4 H4C . . 109.5 ?
H4A C4 H4C . . 109.5 ?
H4B C4 H4C . . 109.5 ?
C3 C5 H5A . . 109.5 ?
C3 C5 H5B . . 109.5 ?
H5A C5 H5B . . 109.5 ?
C3 C5 H5C . . 109.5 ?
H5A C5 H5C . . 109.5 ?
H5B C5 H5C . . 109.5 ?
O3 C6 C7 . . 124.1(7) ?
O3 C6 C9 . . 115.9(7) ?
C7 C6 C9 . . 119.9(7) ?
C6 C7 C8 . . 127.3(7) ?
C6 C7 H7 . . 116.3 ?
C8 C7 H7 . . 116.3 ?
O4 C8 C7 . . 126.1(7) ?
O4 C8 C10 . . 115.9(7) ?
C7 C8 C10 . . 118.0(7) ?
C6 C9 H9A . . 109.5 ?
C6 C9 H9B . . 109.5 ?
H9A C9 H9B . . 109.5 ?
C6 C9 H9C . . 109.5 ?
H9A C9 H9C . . 109.5 ?
H9B C9 H9C . . 109.5 ?
C8 C10 H10A . . 109.5 ?
C8 C10 H10B . . 109.5 ?
H10A C10 H10B . . 109.5 ?
C8 C10 H10C . . 109.5 ?
H10A C10 H10C . . 109.5 ?
H10B C10 H10C . . 109.5 ?
O5 C11 C12 . . 107.6(8) ?
O5 C11 H11A . . 110.2 ?
C12 C11 H11A . . 110.2 ?
O5 C11 H11B . . 110.2 ?
C12 C11 H11B . . 110.2 ?
H11A C11 H11B . . 108.5 ?
C11 C12 C13 . . 104.9(9) ?
C11 C12 H12A . . 110.8 ?
C13 C12 H12A . . 110.8 ?
C11 C12 H12B . . 110.8 ?
C13 C12 H12B . . 110.8 ?
H12A C12 H12B . . 108.8 ?
C14 C13 C12 . . 103.7(8) ?
C14 C13 H13A . . 111.0 ?
C12 C13 H13A . . 111.0 ?
C14 C13 H13B . . 111.0 ?
C12 C13 H13B . . 111.0 ?
H13A C13 H13B . . 109.0 ?
O5 C14 C13 . . 104.4(8) ?
O5 C14 H14A . . 110.9 ?
C13 C14 H14A . . 110.9 ?
O5 C14 H14B . . 110.9 ?
C13 C14 H14B . . 110.9 ?
H14A C14 H14B . . 108.9 ?
O6 C15 C16 . . 106.2(6) ?
O6 C15 H15A . . 110.5 ?
C16 C15 H15A . . 110.5 ?
O6 C15 H15B . . 110.5 ?
C16 C15 H15B . . 110.5 ?
H15A C15 H15B . . 108.7 ?
C15 C16 C17 . . 102.6(7) ?
C15 C16 H16A . . 111.2 ?
C17 C16 H16A . . 111.2 ?
C15 C16 H16B . . 111.2 ?
C17 C16 H16B . . 111.2 ?
H16A C16 H16B . . 109.2 ?
C18 C17 C16 . . 103.4(8) ?
C18 C17 H17A . . 111.1 ?
C16 C17 H17A . . 111.1 ?
C18 C17 H17B . . 111.1 ?
C16 C17 H17B . . 111.1 ?
H17A C17 H17B . . 109.1 ?
O6 C18 C17 . . 107.4(8) ?
O6 C18 H18A . . 110.2 ?
C17 C18 H18A . . 110.2 ?
O6 C18 H18B . . 110.2 ?
C17 C18 H18B . . 110.2 ?
H18A C18 H18B . . 108.5 ?

loop_
_geom_bond_atom_site_label_1
_geom_bond_atom_site_label_2
_geom_bond_site_symmetry_2
_geom_bond_distance
_geom_bond_publ_flag
Cd O1 . 2.301(5) y
Cd O3 . 2.333(5) y
Cd Br2 . 2.5328(15) y
Cd Br1 3_565 2.691(3) y
Cd Br1 . 2.7168(12) y
Cd Ni . 3.3450(11) y
Br1 Cd 3_565 2.692(3) ?
Ni O2 . 1.979(5) y
Ni O4 . 1.988(5) y
Ni O3 . 2.002(5) y
Ni O1 . 2.013(5) y
Ni O6 . 2.096(6) y
Ni O5 . 2.118(6) y
O1 C1 . 1.306(8) ?
O2 C3 . 1.261(9) ?
O3 C6 . 1.287(8) ?
O4 C8 . 1.268(9) ?
O5 C11 . 1.416(11) ?
O5 C14 . 1.425(10) ?
O6 C18 . 1.426(10) ?
O6 C15 . 1.438(9) ?
C1 C2 . 1.360(11) ?
C1 C4 . 1.501(10) ?
C2 C3 . 1.428(11) ?
C2 H2 . 0.9500 ?
C3 C5 . 1.492(11) ?
C4 H4A . 0.9800 ?
C4 H4B . 0.9800 ?
C4 H4C . 0.9800 ?
C5 H5A . 0.9800 ?
C5 H5B . 0.9800 ?
C5 H5C . 0.9800 ?
C6 C7 . 1.382(11) ?
C6 C9 . 1.476(11) ?
C7 C8 . 1.396(12) ?
C7 H7 . 0.9500 ?
C8 C10 . 1.506(10) ?
C9 H9A . 0.9800 ?
C9 H9B . 0.9800 ?
C9 H9C . 0.9800 ?
C10 H10A . 0.9800 ?
C10 H10B . 0.9800 ?
C10 H10C . 0.9800 ?
C11 C12 . 1.481(14) ?
C11 H11A . 0.9900 ?
C11 H11B . 0.9900 ?
C12 C13 . 1.510(15) ?
C12 H12A . 0.9900 ?
C12 H12B . 0.9900 ?
C13 C14 . 1.487(15) ?
C13 H13A . 0.9900 ?
C13 H13B . 0.9900 ?
C14 H14A . 0.9900 ?
C14 H14B . 0.9900 ?
C15 C16 . 1.510(12) ?
C15 H15A . 0.9900 ?
C15 H15B . 0.9900 ?
C16 C17 . 1.531(15) ?
C16 H16A . 0.9900 ?
C16 H16B . 0.9900 ?
C17 C18 . 1.460(14) ?
C17 H17A . 0.9900 ?
C17 H17B . 0.9900 ?
C18 H18A . 0.9900 ?
C18 H18B . 0.9900 ?
